data_7063655
loop_
_publ_author_name
'Moreno-Narv\'aez, Mar\'ia Esther'
'Arenaza-Corona, Antonino'
'Gonz\'alez-Sebasti\'an, Lucero'
'Ram\'irez, Teresa Apan'
'Ortega, Sim\'on Hern\'andez'
'Cruz-Navarro, J. Antonio'
'Al\'i-Torres, Jorge'
'Orjuela, Adri\'an L.'
'Reyes-Marquez, Viviana'
'Lomas-Romero, Leticia'
'Morales-Morales, David'

_publ_section_title
;
 Glycoconjugate Pd(ii) and Cu(ii) complexes of fluorinated N,O Schiff base
 ligands for targeted cancer therapy: synthesis, characterization and in
 vitro cytotoxic activity evaluation
;
_journal_issue 13
_journal_name_full 'New Journal of Chemistry'
_journal_page_first 5187
_journal_page_last 5199
_journal_paper_doi 10.1039/D4NJ05181E
_journal_volume 49
_journal_year 2025
_chemical_formula_moiety 'C28 H18 F6 N2 O4 Pd, 2(C2 H6 O S)'
_chemical_formula_sum 'C32 H30 F6 N2 O6 Pd S2'
_chemical_formula_weight 823.10
_space_group_crystal_system orthorhombic
_space_group_IT_number 61
_space_group_name_Hall '-P 2ac 2ab'
_space_group_name_H-M_alt 'P b c a'
_atom_sites_solution_hydrogens mixed
_atom_sites_solution_primary direct
_atom_sites_solution_secondary difmap
_audit_creation_method SHELXL-2019/3
_audit_update_record
;
2024-11-21 deposited with the CCDC.	2025-02-12 downloaded from the CCDC.
;
_cell_angle_alpha 90
_cell_angle_beta 90
_cell_angle_gamma 90
_cell_formula_units_Z 4
_cell_length_a 22.6984(9)
_cell_length_b 18.0698(6)
_cell_length_c 8.4984(3)
_cell_measurement_reflns_used 9050
_cell_measurement_temperature 200(2)
_cell_measurement_theta_max 25.38
_cell_measurement_theta_min 2.26
_cell_volume 3485.7(2)
_computing_cell_refinement 'APEX3 v2018.2 (Bruker, 2018)'
_computing_data_collection 'APEX3 v2018.2 (Bruker, 2018)'
_computing_data_reduction 'SAINT V8.37A  (Bruker, 2018)'
_computing_molecular_graphics 'Ortep-3 Ver 2.02 L.J. Farrugia (1997) J. Appl. Cryst. 30, 565'
_computing_publication_material 'SHELXL-2018/3 (Sheldrick, 2015)'
_computing_structure_refinement 'SHELXL-2019/2 (Sheldrick, 2019)'
_computing_structure_solution 'SHELXT 2014/5 (Sheldrick, 2014)'
_diffrn_ambient_temperature 200(2)
_diffrn_detector_area_resol_mean 52.0833
_diffrn_measured_fraction_theta_full 0.998
_diffrn_measured_fraction_theta_max 0.997
_diffrn_measurement_device_type 'Bruker D8 Venture \k-geometry diffractometer 208039-01'
_diffrn_measurement_method \w-scans
_diffrn_radiation_type MoK\a
_diffrn_radiation_wavelength 0.71073
_diffrn_reflns_av_R_equivalents 0.0517
_diffrn_reflns_av_unetI/netI 0.0515
_diffrn_reflns_Laue_measured_fraction_full 0.998
_diffrn_reflns_Laue_measured_fraction_max 0.997
_diffrn_reflns_limit_h_max 27
_diffrn_reflns_limit_h_min -17
_diffrn_reflns_limit_k_max 21
_diffrn_reflns_limit_k_min -14
_diffrn_reflns_limit_l_max 9
_diffrn_reflns_limit_l_min -10
_diffrn_reflns_number 15431
_diffrn_reflns_point_group_measured_fraction_full 0.998
_diffrn_reflns_point_group_measured_fraction_max 0.997
_diffrn_reflns_theta_full 25.242
_diffrn_reflns_theta_max 25.290
_diffrn_reflns_theta_min 2.254
_diffrn_source 'micro-focus X-ray source'
_exptl_absorpt_coefficient_mu 0.729
_exptl_absorpt_correction_T_max 0.7452
_exptl_absorpt_correction_T_min 0.6589
_exptl_absorpt_correction_type multi-scan
_exptl_absorpt_process_details
; 
 SADABS 2016/2: Krause, L., Herbst-Irmer, R., Sheldrick G.M. & Stalke D., 
 J. Appl. Cryst. 48 (2015) 3-10 
;
_exptl_crystal_colour orange
_exptl_crystal_density_diffrn 1.568
_exptl_crystal_description Prism
_exptl_crystal_F_000 1664
_exptl_crystal_size_max 0.400
_exptl_crystal_size_mid 0.120
_exptl_crystal_size_min 0.080
_refine_diff_density_max 0.498
_refine_diff_density_min -0.460
_refine_diff_density_rms 0.091
_refine_ls_extinction_method none
_refine_ls_goodness_of_fit_ref 1.070
_refine_ls_hydrogen_treatment mixed
_refine_ls_matrix_type full
_refine_ls_number_parameters 228
_refine_ls_number_reflns 3162
_refine_ls_number_restraints 1
_refine_ls_restrained_S_all 1.069
_refine_ls_R_factor_all 0.0942
_refine_ls_R_factor_gt 0.0506
_refine_ls_shift/su_max 0.000
_refine_ls_shift/su_mean 0.000
_refine_ls_structure_factor_coef Fsqd
_refine_ls_weighting_details 'w=1/[\s^2^(Fo^2^)+(0.0210P)^2^+8.7615P] where P=(Fo^2^+2Fc^2^)/3'
_refine_ls_weighting_scheme calc
_refine_ls_wR_factor_gt 0.0801
_refine_ls_wR_factor_ref 0.0952
_reflns_Friedel_coverage 0.000
_reflns_number_gt 1942
_reflns_number_total 3162
_reflns_threshold_expression 'I > 2\s(I)'
_cod_data_source_file d4nj05181e2.cif
_cod_data_source_block Pd(L2)2
_cod_depositor_comments 'Adding full bibliography for 7063651--7063658.cif.'
_cod_database_code 7063655
_shelx_shelxl_version_number 2019/3
_shelx_space_group_comment
; 
The symmetry employed for this shelxl refinement is uniquely defined 
by the following loop, which should always be used as a source of 
symmetry information in preference to the above space-group names. 
They are only intended as comments. 
;
_shelx_estimated_absorpt_t_min 0.759
_shelx_estimated_absorpt_t_max 0.944

loop_
_space_group_symop_operation_xyz
'x, y, z'
'x+1/2, -y+1/2, -z'
'-x, y+1/2, -z+1/2'
'-x+1/2, -y, z+1/2'
'-x, -y, -z'
'-x-1/2, y-1/2, z'
'x, -y-1/2, z-1/2'
'x-1/2, y, -z-1/2'

loop_
_atom_site_label
_atom_site_type_symbol
_atom_site_fract_x
_atom_site_fract_y
_atom_site_fract_z
_atom_site_U_iso_or_equiv
_atom_site_adp_type
_atom_site_occupancy
_atom_site_site_symmetry_order
_atom_site_calc_flag
_atom_site_refinement_flags_posn
_atom_site_refinement_flags_adp
_atom_site_refinement_flags_occupancy
_atom_site_disorder_assembly
_atom_site_disorder_group
Pd1 Pd 0.500000 0.500000 1.000000 0.02507(14) Uani 1 2 d S . P . .
S1 S 0.64766(7) 0.71908(7) -0.00611(14) 0.0476(4) Uani 1 1 d . . . . .
F1 F 0.39196(17) 0.74123(19) 1.3168(4) 0.0781(11) Uani 1 1 d . . . . .
F2 F 0.33803(17) 0.6674(2) 1.4447(4) 0.0841(12) Uani 1 1 d . . . . .
F3 F 0.29816(18) 0.7529(2) 1.3105(4) 0.1051(15) Uani 1 1 d . . . . .
O1 O 0.55902(13) 0.51171(16) 0.8293(3) 0.0329(8) Uani 1 1 d . . . . .
O2 O 0.64433(16) 0.57800(18) 0.3498(3) 0.0418(9) Uani 1 1 d D . . . .
H2 H 0.640(2) 0.6126(18) 0.284(4) 0.050 Uiso 1 1 d D U . . .
O3 O 0.64932(18) 0.69506(19) 0.1638(4) 0.0598(11) Uani 1 1 d . . . . .
N1 N 0.44053(16) 0.56396(19) 0.8872(4) 0.0289(9) Uani 1 1 d . . . . .
C1 C 0.4982(2) 0.5791(2) 0.6452(4) 0.0291(10) Uani 1 1 d . . . . .
C2 C 0.5509(2) 0.5440(2) 0.6924(5) 0.0299(11) Uani 1 1 d . . . . .
C3 C 0.5991(2) 0.5445(2) 0.5882(5) 0.0308(11) Uani 1 1 d . . . . .
H3 H 0.634689 0.520600 0.617975 0.037 Uiso 1 1 calc R U . . .
C4 C 0.5957(2) 0.5789(2) 0.4434(5) 0.0313(11) Uani 1 1 d . . . . .
C5 C 0.5431(2) 0.6127(3) 0.3945(5) 0.0345(12) Uani 1 1 d . . . . .
H5 H 0.540346 0.635501 0.294017 0.041 Uiso 1 1 calc R U . . .
C6 C 0.4964(2) 0.6122(2) 0.4939(5) 0.0363(10) Uani 1 1 d . . . . .
H6 H 0.460806 0.635096 0.460680 0.044 Uiso 1 1 calc R U . . .
C7 C 0.4472(2) 0.5873(2) 0.7424(5) 0.0319(11) Uani 1 1 d . . . . .
H7 H 0.414559 0.612437 0.697061 0.038 Uiso 1 1 calc R U . . .
C8 C 0.3864(2) 0.5840(2) 0.9653(5) 0.0299(11) Uani 1 1 d . . . . .
C9 C 0.3892(2) 0.6311(2) 1.0943(5) 0.0328(11) Uani 1 1 d . . . . .
H9 H 0.426272 0.648595 1.130349 0.039 Uiso 1 1 calc R U . . .
C10 C 0.3379(2) 0.6527(3) 1.1708(5) 0.0360(12) Uani 1 1 d . . . . .
C11 C 0.2843(2) 0.6265(3) 1.1203(5) 0.0457(14) Uani 1 1 d . . . . .
H11 H 0.249188 0.640952 1.173001 0.055 Uiso 1 1 calc R U . . .
C12 C 0.2815(2) 0.5793(3) 0.9931(6) 0.0470(13) Uani 1 1 d . . . . .
H12 H 0.244344 0.561247 0.958713 0.056 Uiso 1 1 calc R U . . .
C13 C 0.3325(2) 0.5578(3) 0.9144(5) 0.0395(13) Uani 1 1 d . . . . .
H13 H 0.330336 0.525432 0.826547 0.047 Uiso 1 1 calc R U . . .
C14 C 0.3411(3) 0.7035(3) 1.3077(6) 0.0544(15) Uani 1 1 d . . . . .
C15 C 0.5760(3) 0.6965(3) -0.0732(6) 0.0585(16) Uani 1 1 d . . . . .
H15A H 0.573770 0.704160 -0.187225 0.088 Uiso 1 1 calc R U . . .
H15B H 0.547083 0.728291 -0.020649 0.088 Uiso 1 1 calc R U . . .
H15C H 0.567509 0.644574 -0.048917 0.088 Uiso 1 1 calc R U . . .
C16 C 0.6861(3) 0.6497(3) -0.1127(6) 0.0646(17) Uani 1 1 d . . . . .
H16A H 0.681353 0.658362 -0.225806 0.097 Uiso 1 1 calc R U . . .
H16B H 0.670092 0.600925 -0.085657 0.097 Uiso 1 1 calc R U . . .
H16C H 0.728009 0.651428 -0.085398 0.097 Uiso 1 1 calc R U . . .

loop_
_atom_site_aniso_label
_atom_site_aniso_U_11
_atom_site_aniso_U_22
_atom_site_aniso_U_33
_atom_site_aniso_U_23
_atom_site_aniso_U_13
_atom_site_aniso_U_12
Pd1 0.0238(3) 0.0297(3) 0.0217(2) 0.0023(2) 0.0025(2) 0.0020(2)
S1 0.0688(9) 0.0446(7) 0.0294(6) 0.0029(6) 0.0034(7) -0.0160(7)
F1 0.081(3) 0.076(2) 0.076(2) -0.0365(19) 0.007(2) -0.005(2)
F2 0.098(3) 0.115(3) 0.0390(18) -0.0094(19) 0.0094(18) 0.001(2)
F3 0.102(3) 0.116(3) 0.097(3) -0.059(2) -0.030(2) 0.071(3)
O1 0.0246(18) 0.046(2) 0.0275(15) 0.0096(14) 0.0062(13) 0.0045(16)
O2 0.041(2) 0.055(2) 0.0292(17) 0.0066(15) 0.0108(16) -0.0006(19)
O3 0.087(3) 0.062(2) 0.0296(17) 0.0070(17) 0.004(2) -0.019(2)
N1 0.024(2) 0.038(2) 0.0249(19) 0.0036(16) 0.0026(16) 0.0002(18)
C1 0.031(3) 0.033(2) 0.024(2) -0.0001(18) -0.001(2) -0.002(2)
C2 0.035(3) 0.028(3) 0.026(2) -0.002(2) -0.001(2) -0.004(2)
C3 0.028(3) 0.036(3) 0.028(2) -0.005(2) 0.000(2) 0.001(2)
C4 0.032(3) 0.033(3) 0.030(2) -0.004(2) 0.008(2) -0.007(2)
C5 0.034(3) 0.045(3) 0.024(2) 0.008(2) 0.004(2) -0.001(2)
C6 0.033(3) 0.043(3) 0.033(2) 0.007(2) -0.005(3) -0.003(2)
C7 0.032(3) 0.032(3) 0.032(2) 0.002(2) -0.001(2) 0.003(2)
C8 0.025(3) 0.034(3) 0.031(3) 0.0089(19) 0.004(2) 0.002(2)
C9 0.030(3) 0.038(3) 0.031(2) 0.005(2) -0.003(2) 0.003(2)
C10 0.035(3) 0.040(3) 0.033(2) 0.003(2) 0.005(2) 0.009(3)
C11 0.038(3) 0.057(4) 0.042(3) -0.006(3) 0.012(3) 0.008(3)
C12 0.022(3) 0.058(3) 0.061(3) -0.004(3) -0.002(3) -0.002(2)
C13 0.036(3) 0.045(3) 0.038(3) -0.005(2) 0.005(2) -0.002(3)
C14 0.059(4) 0.062(4) 0.042(3) -0.015(3) 0.005(3) 0.015(4)
C15 0.065(4) 0.051(4) 0.060(3) 0.000(3) -0.002(3) -0.003(3)
C16 0.069(5) 0.077(4) 0.048(3) 0.002(3) -0.001(3) 0.003(4)

loop_
_atom_type_symbol
_atom_type_description
_atom_type_scat_dispersion_real
_atom_type_scat_dispersion_imag
_atom_type_scat_source
C C 0.0033 0.0016 'International Tables Vol C Tables 4.2.6.8 and 6.1.1.4'
H H 0.0000 0.0000 'International Tables Vol C Tables 4.2.6.8 and 6.1.1.4'
N N 0.0061 0.0033 'International Tables Vol C Tables 4.2.6.8 and 6.1.1.4'
O O 0.0106 0.0060 'International Tables Vol C Tables 4.2.6.8 and 6.1.1.4'
F F 0.0171 0.0103 'International Tables Vol C Tables 4.2.6.8 and 6.1.1.4'
S S 0.1246 0.1234 'International Tables Vol C Tables 4.2.6.8 and 6.1.1.4'
Pd Pd -0.9988 1.0072 'International Tables Vol C Tables 4.2.6.8 and 6.1.1.4'

loop_
_geom_angle_atom_site_label_1
_geom_angle_atom_site_label_2
_geom_angle_atom_site_label_3
_geom_angle
_geom_angle_site_symmetry_1
_geom_angle_site_symmetry_3
_geom_angle_publ_flag
O1 Pd1 O1 180.0 . 5_667 ?
O1 Pd1 N1 92.48(12) . . ?
O1 Pd1 N1 87.52(13) 5_667 . ?
O1 Pd1 N1 87.52(13) . 5_667 ?
O1 Pd1 N1 92.48(12) 5_667 5_667 ?
N1 Pd1 N1 180.0 . 5_667 ?
O3 S1 C15 105.4(2) . . ?
O3 S1 C16 105.8(2) . . ?
C15 S1 C16 97.1(3) . . ?
C2 O1 Pd1 126.9(3) . . ?
C4 O2 H2 107(4) . . ?
C7 N1 C8 116.7(4) . . ?
C7 N1 Pd1 123.6(3) . . ?
C8 N1 Pd1 119.7(2) . . ?
C2 C1 C6 118.1(4) . . ?
C2 C1 C7 124.6(4) . . ?
C6 C1 C7 117.1(4) . . ?
O1 C2 C3 116.9(4) . . ?
O1 C2 C1 124.7(4) . . ?
C3 C2 C1 118.5(4) . . ?
C4 C3 C2 121.3(4) . . ?
C4 C3 H3 119.3 . . ?
C2 C3 H3 119.3 . . ?
O2 C4 C3 118.0(4) . . ?
O2 C4 C5 121.5(4) . . ?
C3 C4 C5 120.5(4) . . ?
C6 C5 C4 118.6(4) . . ?
C6 C5 H5 120.7 . . ?
C4 C5 H5 120.7 . . ?
C5 C6 C1 123.0(5) . . ?
C5 C6 H6 118.5 . . ?
C1 C6 H6 118.5 . . ?
N1 C7 C1 127.0(4) . . ?
N1 C7 H7 116.5 . . ?
C1 C7 H7 116.5 . . ?
C13 C8 C9 119.9(4) . . ?
C13 C8 N1 121.6(4) . . ?
C9 C8 N1 118.5(4) . . ?
C8 C9 C10 120.2(4) . . ?
C8 C9 H9 119.9 . . ?
C10 C9 H9 119.9 . . ?
C11 C10 C9 120.0(4) . . ?
C11 C10 C14 120.1(5) . . ?
C9 C10 C14 119.9(5) . . ?
C10 C11 C12 119.9(5) . . ?
C10 C11 H11 120.0 . . ?
C12 C11 H11 120.0 . . ?
C11 C12 C13 120.7(5) . . ?
C11 C12 H12 119.6 . . ?
C13 C12 H12 119.6 . . ?
C8 C13 C12 119.4(4) . . ?
C8 C13 H13 120.3 . . ?
C12 C13 H13 120.3 . . ?
F3 C14 F2 106.0(5) . . ?
F3 C14 F1 106.8(5) . . ?
F2 C14 F1 104.0(5) . . ?
F3 C14 C10 113.3(5) . . ?
F2 C14 C10 112.3(5) . . ?
F1 C14 C10 113.7(5) . . ?
S1 C15 H15A 109.5 . . ?
S1 C15 H15B 109.5 . . ?
H15A C15 H15B 109.5 . . ?
S1 C15 H15C 109.5 . . ?
H15A C15 H15C 109.5 . . ?
H15B C15 H15C 109.5 . . ?
S1 C16 H16A 109.5 . . ?
S1 C16 H16B 109.5 . . ?
H16A C16 H16B 109.5 . . ?
S1 C16 H16C 109.5 . . ?
H16A C16 H16C 109.5 . . ?
H16B C16 H16C 109.5 . . ?

loop_
_geom_bond_atom_site_label_1
_geom_bond_atom_site_label_2
_geom_bond_distance
_geom_bond_site_symmetry_2
_geom_bond_publ_flag
Pd1 O1 1.986(3) . ?
Pd1 O1 1.986(3) 5_667 ?
Pd1 N1 2.019(4) . ?
Pd1 N1 2.019(4) 5_667 ?
S1 O3 1.508(3) . ?
S1 C15 1.771(6) . ?
S1 C16 1.776(6) . ?
F1 C14 1.343(7) . ?
F2 C14 1.337(6) . ?
F3 C14 1.323(6) . ?
O1 C2 1.314(5) . ?
O2 C4 1.361(5) . ?
O2 H2 0.845(10) . ?
N1 C7 1.310(5) . ?
N1 C8 1.444(5) . ?
C1 C2 1.413(6) . ?
C1 C6 1.419(6) . ?
C1 C7 1.431(6) . ?
C2 C3 1.407(6) . ?
C3 C4 1.381(6) . ?
C3 H3 0.9500 . ?
C4 C5 1.403(6) . ?
C5 C6 1.356(6) . ?
C5 H5 0.9500 . ?
C6 H6 0.9500 . ?
C7 H7 0.9500 . ?
C8 C13 1.380(6) . ?
C8 C9 1.389(6) . ?
C9 C10 1.390(6) . ?
C9 H9 0.9500 . ?
C10 C11 1.374(7) . ?
C10 C14 1.483(7) . ?
C11 C12 1.379(6) . ?
C11 H11 0.9500 . ?
C12 C13 1.394(6) . ?
C12 H12 0.9500 . ?
C13 H13 0.9500 . ?
C15 H15A 0.9800 . ?
C15 H15B 0.9800 . ?
C15 H15C 0.9800 . ?
C16 H16A 0.9800 . ?
C16 H16B 0.9800 . ?
C16 H16C 0.9800 . ?

loop_
_geom_hbond_atom_site_label_D
_geom_hbond_atom_site_label_H
_geom_hbond_atom_site_label_A
_geom_hbond_distance_DH
_geom_hbond_distance_HA
_geom_hbond_distance_DA
_geom_hbond_angle_DHA
_geom_hbond_site_symmetry_A
_geom_hbond_publ_flag
O2 H2 O3 0.845(10) 1.817(17) 2.643(4) 166(5) . yes
